data_2004175
loop_
_publ_author_name
'Kawahara, A.'
'Yamakawa, J.'
'Yamada, T.'
'Kobashi, D.'

_publ_contact_author
;
      Professor Akira Kawahara
      Department of Earth Sciences
      Faculty of Science
      Okayama University
      3-1-1 Tsushima-Naka Okayama 700
      Japan.
;
_publ_section_title
;
 Synthetic Magnesium Sodium Hydrogen Monophosphate: MgNa~3~H(PO~4~)~2~
;
_journal_issue 11
_journal_name_full 'Acta Crystallographica Section C'
_journal_page_first 2220
_journal_page_last 2222
_journal_paper_doi 10.1107/S0108270195006901
_journal_volume 51
_journal_year 1995
_chemical_formula_moiety 'Mg Na3 H(P1 O4)2'
_chemical_formula_sum 'H Mg Na3 O8 P2'
_chemical_formula_weight 284.23
_chemical_name_systematic 'magnesium sodium monophosphate'
_space_group_IT_number 2
_symmetry_cell_setting triclinic
_symmetry_space_group_name_Hall '-P 1'
_symmetry_space_group_name_H-M 'P -1'
_atom_type_scat_source IntTabIV
_cell_angle_alpha 91.54(2)
_cell_angle_beta 117.51(3)
_cell_angle_gamma 90.46(3)
_cell_formula_units_Z 1
_cell_length_a 5.230(3)
_cell_length_b 6.8220(10)
_cell_length_c 5.175(2)
_cell_measurement_reflns_used 25
_cell_measurement_temperature 293
_cell_measurement_theta_max 24.93
_cell_measurement_theta_min 24.53
_cell_volume 163.66(12)
_diffrn_measurement_device 'Rigaku AFC5R'
_diffrn_measurement_method \w-scan
_diffrn_radiation_type 'Mo K\a'
_diffrn_radiation_wavelength 0.71069
_diffrn_reflns_limit_h_max 6
_diffrn_reflns_limit_h_min 0
_diffrn_reflns_limit_k_max 8
_diffrn_reflns_limit_k_min -8
_diffrn_reflns_limit_l_max 6
_diffrn_reflns_limit_l_min -6
_diffrn_reflns_number 841
_diffrn_reflns_theta_max 27.5
_diffrn_standards_decay_% 0.0
_diffrn_standards_interval_count 150
_diffrn_standards_number 3
_exptl_absorpt_coefficient_mu 0.948
_exptl_absorpt_correction_T_max .98
_exptl_absorpt_correction_T_min .95
_exptl_absorpt_correction_type 'empirical, \y scans (ABSC; Takano, Tanaka & Kusunoki, 1973)'
_exptl_crystal_colour colourless
_exptl_crystal_density_diffrn 2.884
_exptl_crystal_description prism
_exptl_crystal_F_000 140
_exptl_crystal_size_max 0.03
_exptl_crystal_size_mid 0.02
_exptl_crystal_size_min 0.02
_refine_diff_density_max 0.45
_refine_diff_density_min -0.61
_refine_ls_extinction_method none
_refine_ls_goodness_of_fit_obs 2.34
_refine_ls_hydrogen_treatment
;
H atom positions were determined
from F~o~--F~c~ syntheses and confirmed by the calculation of the sum
of electrostatic charges around connected O atoms (Brown & Wu, 1976).
;
_refine_ls_number_parameters 82
_refine_ls_number_reflns 779
_refine_ls_R_factor_obs 0.026
_refine_ls_shift/esd_max 0.41
_refine_ls_structure_factor_coef F
_refine_ls_weighting_scheme unit
_refine_ls_wR_factor_obs 0.033
_reflns_number_observed 779
_reflns_number_total 841
_reflns_observed_criterion 'F > 3\sF'
_cod_data_source_file oh1084.cif
_cod_data_source_block default
_cod_depositor_comments
;
The following automatic conversions were performed:

'_refine_ls_weighting_scheme' value '1' was changed to 'unit'.

Automatic conversion script
Id: cif_fix_values 3143 2015-03-26 13:38:13Z robertas 
;
_cod_original_cell_volume 163.70(10)
_cod_original_formula_sum 'H1 Mg Na3 O8 P2'
_cod_database_code 2004175

loop_
_symmetry_equiv_pos_as_xyz
x,y,z
-x,-y,-z

loop_
_atom_site_label
_atom_site_fract_x
_atom_site_fract_y
_atom_site_fract_z
_atom_site_B_iso_or_equiv
_atom_site_thermal_displace_type
_atom_site_type_symbol
Na(1) .7000(3) .2086(2) .3355(2) 1.29(2) Bij Na
Na(2) .0 .5 .0 1.350(10) Bij Na
Mg .0 .0 .0 1.33(7) Bij Mg
P .64690(10) .75620(10) .33960(10) .31(4) Bij P
O(1) .7854(4) .8943(3) .2127(4) .90(14) Bij O
O(2) .3226(4) .7919(3) .2125(4) .69(13) Bij O
O(3) .6834(4) .5415(3) .2487(4) .80(14) Bij O
O(4) .2039(4) .2247(3) .3277(4) .63(13) Bij O
H .5 .5 .0 1.0 Bij H

loop_
_geom_angle_atom_site_label_1
_geom_angle_atom_site_label_2
_geom_angle_atom_site_label_3
_geom_angle_site_symmetry_1
_geom_angle_site_symmetry_3
_geom_angle
_geom_angle_publ_flag
O(1) Mg O(2) 2_665 2_565 88.50(10) yes
O(1) Mg O(4) 1_445 2_555 88.80(10) yes
O(2) Mg O(4) 2_565 . 85.40(10) yes
O(1) P O(2) . . 110.9(3) yes
O(1) P O(3) . . 107.7(2) yes
O(1) P O(4) . 2_666 111.0(3) yes
O(2) P O(3) . . 107.6(3) yes
O(2) P O(4) . 2_666 111.20(10) yes
O(3) P O(4) . 2_666 108.4(3) yes

loop_
_geom_bond_atom_site_label_1
_geom_bond_atom_site_label_2
_geom_bond_site_symmetry_2
_geom_bond_distance
_geom_bond_publ_flag
Na(1) O(1) 1_545 2.325(4) yes
Na(1) O(1) 2_665 2.863(3) yes
Na(1) O(1) 2_766 2.740(4) yes
Na(1) O(2) 2_665 2.782(4) yes
Na(1) O(2) 2_666 2.395(3) yes
Na(1) O(3) . 2.321(4) yes
Na(1) O(4) . 2.579(3) yes
Na(1) O(4) 1_655 2.656(3) yes
Na(2) O(2) . 2.4770(10) yes
Na(2) O(2) 2_565 2.4770(10) yes
Na(2) O(3) 2_665 2.537(2) yes
Na(2) O(3) 1_455 2.537(2) yes
Na(2) O(4) . 2.4640(10) yes
Na(2) O(4) 2_565 2.4640(10) yes
Mg O(1) 2_665 2.040(3) yes
Mg O(1) 1_445 2.040(3) yes
Mg O(2) 1_545 2.117(3) yes
Mg O(2) 2_565 2.117(3) yes
Mg O(4) . 2.127(2) yes
Mg O(4) 2_555 2.127(2) yes
P O(1) . 1.518(3) yes
P O(2) . 1.534(2) yes
P O(3) . 1.566(2) yes
P O(4) 2_666 1.528(2) yes
H O(3) . 1.221(2) yes
